data_2242041
loop_
_publ_author_name
'Rani, Varsha'
'Singh, Harkesh B.'
'Butcher, Ray J.'

_publ_section_title
;
 Structure of the mercury(II) mixed-halide (Br/Cl) complex of
 2,2'-(5-<i>tert</i>-butyl-1,3-phenylene)bis(1-pentyl-1<i>H</i>-benzo[<i>d</i>]imidazole)
;
_journal_coeditor_code ZL2695
_journal_issue 3
_journal_name_full 'Acta Crystallographica Section E'
_journal_page_first 423
_journal_page_last 428
_journal_paper_doi 10.1107/S2056989017002183
_journal_volume 73
_journal_year 2017
_chemical_formula_iupac '[Hg Br1.52 Cl0.48 (C34 H42 N4)]'
_chemical_formula_moiety 'C34 H42 Br1.52 Cl0.48 Hg N4'
_chemical_formula_sum 'C34 H42 Br1.52 Cl0.48 Hg N4'
_chemical_formula_weight 845.56
_chemical_name_systematic
<i>catena</i>-Poly[[di(bromido/chlorido)mercury(II)]-\m-2,2'-(5-<i>tert</i>-butyl-1,3-phenylene)bis(1-pentyl-1<i>H</i>-benzimidazole)-\k^2^<i>N</i>^3^:<i>N</i>^3'^]
_space_group_crystal_system orthorhombic
_space_group_IT_number 29
_space_group_name_Hall 'P 2c -2ac'
_space_group_name_H-M_alt 'P c a 21'
_symmetry_space_group_name_Hall 'P 2c -2ac'
_symmetry_space_group_name_H-M 'P c a 21'
_atom_sites_solution_hydrogens geom
_audit_creation_method SHELXL-2016/6
_cell_angle_alpha 90
_cell_angle_beta 90
_cell_angle_gamma 90
_cell_formula_units_Z 8
_cell_length_a 22.8887(14)
_cell_length_b 13.8830(8)
_cell_length_c 21.1396(12)
_cell_measurement_reflns_used 9060
_cell_measurement_temperature 100(2)
_cell_measurement_theta_max 66.648
_cell_measurement_theta_min 3.723
_cell_volume 6717.4(7)
_computing_cell_refinement
;
APEX2 (Bruker, 2005)
;
_computing_data_collection
;
APEX2 (Bruker, 2005)
;
_computing_data_reduction
;
SAINT (Bruker, 2002)
;
_computing_molecular_graphics
;
SHELXTL (Sheldrick, 2008)
;
_computing_publication_material
;
SHELXTL (Sheldrick, 2008)
;
_computing_structure_refinement
;
SHELXL2016 (Sheldrick, 2015)
;
_computing_structure_solution
;
SUPERFLIP (Palatinus & Chapuis, 2007)
;
_diffrn_ambient_temperature 100(2)
_diffrn_measured_fraction_theta_full 0.995
_diffrn_measured_fraction_theta_max 0.995
_diffrn_measurement_device_type 'Bruker APEXII CCD'
_diffrn_measurement_method '\w scans'
_diffrn_radiation_type CuK\a
_diffrn_radiation_wavelength 1.54184
_diffrn_reflns_av_R_equivalents 0.0427
_diffrn_reflns_limit_h_max 26
_diffrn_reflns_limit_h_min -27
_diffrn_reflns_limit_k_max 16
_diffrn_reflns_limit_k_min -16
_diffrn_reflns_limit_l_max 24
_diffrn_reflns_limit_l_min -25
_diffrn_reflns_number 93252
_diffrn_reflns_theta_full 66.802
_diffrn_reflns_theta_max 66.802
_diffrn_reflns_theta_min 3.724
_exptl_absorpt_coefficient_mu 10.895
_exptl_absorpt_correction_T_max 0.7528
_exptl_absorpt_correction_T_min 0.3943
_exptl_absorpt_correction_type multi-scan
_exptl_absorpt_process_details
;
(SADABS; Sheldrick, 1996)
;
_exptl_crystal_colour colourless
_exptl_crystal_density_diffrn 1.672
_exptl_crystal_description plate
_exptl_crystal_F_000 3322
_exptl_crystal_size_max 0.190
_exptl_crystal_size_mid 0.170
_exptl_crystal_size_min 0.070
_refine_diff_density_max 1.383
_refine_diff_density_min -0.848
_refine_ls_abs_structure_details
;
Refined as an inversion twin
;
_refine_ls_abs_structure_Flack 0.402(9)
_refine_ls_extinction_method none
_refine_ls_goodness_of_fit_ref 1.137
_refine_ls_hydrogen_treatment constr
_refine_ls_matrix_type full
_refine_ls_number_parameters 997
_refine_ls_number_reflns 11762
_refine_ls_number_restraints 888
_refine_ls_restrained_S_all 1.112
_refine_ls_R_factor_all 0.0315
_refine_ls_R_factor_gt 0.0294
_refine_ls_shift/su_max 0.005
_refine_ls_shift/su_mean 0.000
_refine_ls_structure_factor_coef Fsqd
_refine_ls_weighting_details 'w=1/[\s^2^(Fo^2^)+(0.0061P)^2^+31.5501P] where P=(Fo^2^+2Fc^2^)/3'
_refine_ls_weighting_scheme calc
_refine_ls_wR_factor_gt 0.0665
_refine_ls_wR_factor_ref 0.0691
_reflns_number_gt 11431
_reflns_number_total 11762
_reflns_threshold_expression 'I > 2\s(I)'
_cod_data_source_file zl2695sup1.cif
_cod_data_source_block I
_cod_database_code 2242041
_shelx_space_group_comment
;
The symmetry employed for this shelxl refinement is uniquely defined
by the following loop, which should always be used as a source of
symmetry information in preference to the above space-group names.
They are only intended as comments.
;

loop_
_space_group_symop_operation_xyz
'x, y, z'
'-x, -y, z+1/2'
'x+1/2, -y, z'
'-x+1/2, y, z+1/2'

loop_
_atom_site_type_symbol
_atom_site_label
_atom_site_fract_x
_atom_site_fract_y
_atom_site_fract_z
_atom_site_U_iso_or_equiv
_atom_site_adp_type
_atom_site_calc_flag
_atom_site_occupancy
_atom_site_disorder_assembly
_atom_site_disorder_group
Hg Hg1 0.73599(2) 0.47092(2) 0.25318(2) 0.02440(9) Uani d 1 . .
Hg Hg2 0.51919(2) -0.02075(2) 0.26809(2) 0.02425(9) Uani d 1 . .
Br Br12 0.66545(5) 0.44471(7) 0.34233(5) 0.0370(2) Uani d 1 . .
Br Br22 0.60239(5) -0.03762(8) 0.19119(5) 0.0445(3) Uani d 1 . .
Br Br11 0.83121(16) 0.5668(4) 0.2745(3) 0.0346(9) Uani d 0.599(9) A 1
Br Br21 0.4296(10) 0.0792(15) 0.2364(8) 0.0278(19) Uani d 0.431(9) B 1
Cl Cl11 0.8204(7) 0.5600(15) 0.2819(12) 0.0346(9) Uani d 0.401(9) A 2
Cl Cl21 0.4287(19) 0.072(3) 0.2464(15) 0.0278(19) Uani d 0.569(9) B 2
N N1A 0.6978(3) 0.5423(5) 0.1634(3) 0.0244(15) Uani d 1 . .
N N2A 0.6527(4) 0.6503(6) 0.1029(4) 0.0329(17) Uani d 1 . .
N N3A 0.4820(3) 0.8355(5) 0.3065(3) 0.0212(14) Uani d 1 . .
N N4A 0.4668(4) 0.6774(6) 0.3121(4) 0.034(2) Uani d 1 . .
C C1A 0.6660(4) 0.6220(6) 0.1630(4) 0.0216(17) Uani d 1 . .
C C2A 0.7011(14) 0.511(3) 0.1012(13) 0.032(4) Uani d 0.27(3) C 1
C C3A 0.7268(19) 0.429(3) 0.0766(17) 0.036(4) Uani d 0.27(3) C 1
H H3AA 0.745915 0.382720 0.102702 0.044 Uiso calc 0.27(3) C 1
C C4A 0.723(2) 0.417(3) 0.0106(17) 0.042(4) Uani d 0.27(3) C 1
H H4AA 0.738836 0.361701 -0.009104 0.051 Uiso calc 0.27(3) C 1
C C5A 0.696(2) 0.486(3) -0.0251(18) 0.043(4) Uani d 0.27(3) C 1
H H5AA 0.695603 0.476618 -0.069650 0.052 Uiso calc 0.27(3) C 1
C C6A 0.6696(19) 0.567(3) -0.002(2) 0.039(4) Uani d 0.27(3) C 1
H H6AA 0.650217 0.611915 -0.028707 0.047 Uiso calc 0.27(3) C 1
C C7A 0.673(2) 0.579(3) 0.064(2) 0.035(4) Uani d 0.27(3) C 1
C C2C 0.7089(6) 0.5217(12) 0.0993(7) 0.032(2) Uani d 0.73(3) C 2
C C3C 0.7434(8) 0.4511(14) 0.0700(7) 0.036(3) Uani d 0.73(3) C 2
H H3CA 0.764338 0.405323 0.094426 0.043 Uiso calc 0.73(3) C 2
C C4C 0.7461(10) 0.4498(13) 0.0038(7) 0.043(3) Uani d 0.73(3) C 2
H H4CA 0.769263 0.402372 -0.016718 0.052 Uiso calc 0.73(3) C 2
C C5C 0.7163(9) 0.5152(14) -0.0319(7) 0.044(3) Uani d 0.73(3) C 2
H H5CA 0.717806 0.510586 -0.076686 0.053 Uiso calc 0.73(3) C 2
C C6C 0.6840(8) 0.5876(14) -0.0047(8) 0.040(3) Uani d 0.73(3) C 2
H H6CA 0.665240 0.635417 -0.029569 0.048 Uiso calc 0.73(3) C 2
C C7C 0.6800(8) 0.5878(12) 0.0614(8) 0.036(3) Uani d 0.73(3) C 2
C C8A 0.6258(5) 0.7407(8) 0.0829(5) 0.043(3) Uani d 1 . .
H H8AA 0.651868 0.772989 0.052158 0.052 Uiso calc 1 . .
H H8AB 0.621789 0.783556 0.120103 0.052 Uiso calc 1 . .
C C9A 0.5670(5) 0.7270(11) 0.0533(6) 0.058(4) Uani d 1 . .
H H9A1 0.538239 0.709685 0.086429 0.070 Uiso calc 1 . .
H H9A2 0.568784 0.673280 0.022563 0.070 Uiso calc 1 . .
C C10A 0.5470(7) 0.8182(15) 0.0197(7) 0.089(6) Uani d 1 . .
H H10A 0.554632 0.874029 0.047668 0.107 Uiso calc 1 . .
H H10B 0.504323 0.814408 0.012834 0.107 Uiso calc 1 . .
C C11A 0.5770(8) 0.8360(17) -0.0441(8) 0.102(8) Uani d 1 . .
H H11A 0.566321 0.901378 -0.058928 0.122 Uiso calc 1 . .
H H11B 0.619796 0.835147 -0.037520 0.122 Uiso calc 1 . .
C C12A 0.5624(7) 0.7661(18) -0.0949(7) 0.103(8) Uani d 1 . .
H H12A 0.519933 0.758753 -0.097678 0.154 Uiso calc 1 . .
H H12B 0.580235 0.703615 -0.085154 0.154 Uiso calc 1 . .
H H12C 0.577564 0.789703 -0.135416 0.154 Uiso calc 1 . .
C C13A 0.6456(4) 0.6727(6) 0.2197(4) 0.0258(19) Uani d 1 . .
C C14A 0.6867(4) 0.7111(5) 0.2622(4) 0.0249(17) Uani d 1 . .
H H14A 0.727217 0.701597 0.254546 0.030 Uiso calc 1 . .
C C15A 0.6689(4) 0.7630(6) 0.3156(4) 0.028(2) Uani d 1 . .
C C16A 0.6096(4) 0.7737(6) 0.3256(4) 0.0258(19) Uani d 1 . .
H H16A 0.596773 0.809324 0.361339 0.031 Uiso calc 1 . .
C C17A 0.5682(4) 0.7346(6) 0.2854(4) 0.0223(18) Uani d 1 . .
C C18A 0.5862(4) 0.6849(6) 0.2315(4) 0.0220(17) Uani d 1 . .
H H18A 0.558102 0.659552 0.202911 0.026 Uiso calc 1 . .
C C19A 0.7129(5) 0.8058(8) 0.3625(5) 0.035(2) Uani d 1 . .
C C20A 0.7774(9) 0.794(2) 0.3430(11) 0.056(5) Uani d 0.573(19) D 1
H H20A 0.785422 0.834713 0.306063 0.084 Uiso calc 0.573(19) D 1
H H20B 0.785065 0.726650 0.332412 0.084 Uiso calc 0.573(19) D 1
H H20C 0.802608 0.813832 0.378150 0.084 Uiso calc 0.573(19) D 1
C C21A 0.7029(9) 0.9158(13) 0.3683(12) 0.046(5) Uani d 0.573(19) D 1
H H21A 0.732492 0.943457 0.396455 0.069 Uiso calc 0.573(19) D 1
H H21B 0.663934 0.927903 0.385666 0.069 Uiso calc 0.573(19) D 1
H H21C 0.706074 0.945532 0.326377 0.069 Uiso calc 0.573(19) D 1
C C22A 0.7053(12) 0.763(2) 0.4258(10) 0.063(6) Uani d 0.573(19) D 1
H H22A 0.710394 0.693303 0.423325 0.094 Uiso calc 0.573(19) D 1
H H22B 0.666024 0.777947 0.441571 0.094 Uiso calc 0.573(19) D 1
H H22C 0.734459 0.790368 0.454767 0.094 Uiso calc 0.573(19) D 1
C C20C 0.7617(16) 0.848(3) 0.3303(15) 0.057(6) Uani d 0.427(19) D 2
H H20D 0.792848 0.861297 0.360873 0.085 Uiso calc 0.427(19) D 2
H H20E 0.749512 0.907867 0.309942 0.085 Uiso calc 0.427(19) D 2
H H20F 0.776155 0.802804 0.298194 0.085 Uiso calc 0.427(19) D 2
C C21C 0.6807(14) 0.870(2) 0.4101(16) 0.061(7) Uani d 0.427(19) D 2
H H21D 0.650612 0.832825 0.431885 0.092 Uiso calc 0.427(19) D 2
H H21E 0.662311 0.924245 0.387547 0.092 Uiso calc 0.427(19) D 2
H H21F 0.708620 0.895641 0.441063 0.092 Uiso calc 0.427(19) D 2
C C22C 0.7342(11) 0.717(2) 0.4038(12) 0.042(5) Uani d 0.427(19) D 2
H H22D 0.767265 0.737330 0.430250 0.062 Uiso calc 0.427(19) D 2
H H22E 0.746442 0.664732 0.375940 0.062 Uiso calc 0.427(19) D 2
H H22F 0.702144 0.695380 0.430944 0.062 Uiso calc 0.427(19) D 2
C C23A 0.5062(4) 0.7496(6) 0.2999(4) 0.0256(19) Uani d 1 . .
C C24A 0.4243(4) 0.8198(7) 0.3246(4) 0.027(2) Uani d 1 . .
C C25A 0.3788(4) 0.8842(8) 0.3388(4) 0.032(2) Uani d 1 . .
H H25A 0.384475 0.951959 0.337494 0.038 Uiso calc 1 . .
C C26A 0.3256(4) 0.8445(8) 0.3546(5) 0.036(2) Uani d 1 . .
H H26A 0.293990 0.885989 0.364851 0.044 Uiso calc 1 . .
C C27A 0.3170(5) 0.7458(9) 0.3560(5) 0.041(3) Uani d 1 . .
H H27A 0.279136 0.722255 0.366122 0.049 Uiso calc 1 . .
C C28A 0.3599(5) 0.6809(8) 0.3436(5) 0.040(3) Uani d 1 . .
H H28A 0.353422 0.613343 0.345219 0.048 Uiso calc 1 . .
C C29A 0.4149(5) 0.7210(7) 0.3280(5) 0.035(2) Uani d 1 . .
C C30A 0.4780(6) 0.5738(7) 0.3149(5) 0.047(2) Uani d 0.669(4) E 1
H H30A 0.515077 0.559681 0.292699 0.057 Uiso calc 0.669(4) E 1
H H30B 0.446264 0.539475 0.292500 0.057 Uiso calc 0.669(4) E 1
C C31A 0.4820(7) 0.5352(9) 0.3840(6) 0.048(2) Uani d 0.669(4) E 1
H H31A 0.444301 0.547779 0.405430 0.057 Uiso calc 0.669(4) E 1
H H31B 0.487401 0.464457 0.382378 0.057 Uiso calc 0.669(4) E 1
C C32A 0.5307(6) 0.5780(9) 0.4239(6) 0.050(2) Uani d 0.669(4) E 1
H H32A 0.522451 0.647020 0.431602 0.060 Uiso calc 0.669(4) E 1
H H32B 0.568025 0.573400 0.400524 0.060 Uiso calc 0.669(4) E 1
C C33A 0.5368(10) 0.5255(14) 0.4880(8) 0.054(4) Uani d 0.669(4) E 1
H H33A 0.501421 0.536933 0.513971 0.065 Uiso calc 0.669(4) E 1
H H33B 0.540386 0.455297 0.480796 0.065 Uiso calc 0.669(4) E 1
C C34A 0.5902(9) 0.5620(18) 0.5228(10) 0.069(5) Uani d 0.669(4) E 1
H H34A 0.586961 0.631841 0.528797 0.103 Uiso calc 0.669(4) E 1
H H34B 0.625269 0.547591 0.497989 0.103 Uiso calc 0.669(4) E 1
H H34C 0.592885 0.530354 0.564120 0.103 Uiso calc 0.669(4) E 1
C C30C 0.4780(6) 0.5738(7) 0.3149(5) 0.047(2) Uani d 0.177(4) E 2
H H30E 0.515077 0.559681 0.292699 0.057 Uiso calc 0.177(4) E 2
H H30F 0.446264 0.539475 0.292500 0.057 Uiso calc 0.177(4) E 2
C C31C 0.4820(7) 0.5352(9) 0.3840(6) 0.048(2) Uani d 0.177(4) E 2
H H31E 0.444301 0.547779 0.405430 0.057 Uiso calc 0.177(4) E 2
H H31F 0.487401 0.464457 0.382378 0.057 Uiso calc 0.177(4) E 2
C C32C 0.5307(6) 0.5780(9) 0.4239(6) 0.050(2) Uani d 0.177(4) E 2
H H32E 0.522609 0.648012 0.425432 0.060 Uiso calc 0.177(4) E 2
H H32F 0.566630 0.570469 0.398389 0.060 Uiso calc 0.177(4) E 2
C C33C 0.548(4) 0.550(4) 0.4915(17) 0.052(4) Uani d 0.177(4) E 2
H H33E 0.580660 0.591743 0.506019 0.062 Uiso calc 0.177(4) E 2
H H33F 0.514593 0.559825 0.520391 0.062 Uiso calc 0.177(4) E 2
C C34C 0.567(3) 0.447(4) 0.492(3) 0.054(8) Uani d 0.177(4) E 2
H H34D 0.599136 0.437561 0.462772 0.080 Uiso calc 0.177(4) E 2
H H34E 0.533746 0.406027 0.479784 0.080 Uiso calc 0.177(4) E 2
H H34F 0.579278 0.429341 0.535156 0.080 Uiso calc 0.177(4) E 2
C C30F 0.4780(6) 0.5738(7) 0.3149(5) 0.047(2) Uani d 0.154(3) E 3
H H30K 0.499902 0.553477 0.276837 0.057 Uiso calc 0.154(3) E 3
H H30L 0.440435 0.538498 0.315708 0.057 Uiso calc 0.154(3) E 3
C C31F 0.513(2) 0.550(5) 0.3741(15) 0.050(3) Uani d 0.154(3) E 3
H H31K 0.513851 0.478893 0.380099 0.060 Uiso calc 0.154(3) E 3
H H31L 0.554043 0.571619 0.368411 0.060 Uiso calc 0.154(3) E 3
C C32F 0.488(2) 0.597(5) 0.4327(19) 0.051(4) Uani d 0.154(3) E 3
H H32K 0.482928 0.666949 0.425206 0.061 Uiso calc 0.154(3) E 3
H H32L 0.514504 0.588202 0.468891 0.061 Uiso calc 0.154(3) E 3
C C33F 0.428(3) 0.552(4) 0.448(3) 0.051(5) Uani d 0.154(3) E 3
H H33K 0.402891 0.553032 0.410377 0.061 Uiso calc 0.154(3) E 3
H H33L 0.433376 0.484577 0.461783 0.061 Uiso calc 0.154(3) E 3
C C34F 0.399(3) 0.608(6) 0.501(3) 0.057(13) Uani d 0.154(3) E 3
H H34P 0.425443 0.611499 0.537044 0.085 Uiso calc 0.154(3) E 3
H H34Q 0.362853 0.575704 0.512842 0.085 Uiso calc 0.154(3) E 3
H H34R 0.390325 0.673309 0.485689 0.085 Uiso calc 0.154(3) E 3
N N1B 0.7667(3) 0.3243(5) 0.2096(3) 0.0223(15) Uani d 1 . .
N N2B 0.7794(3) 0.1645(5) 0.2095(3) 0.0224(15) Uani d 1 . .
N N3B 0.5535(3) 0.0389(5) 0.3640(3) 0.0190(14) Uani d 1 . .
N N4B 0.6096(3) 0.1219(5) 0.4286(4) 0.0270(16) Uani d 1 . .
C C1B 0.7416(4) 0.2388(6) 0.2209(4) 0.0203(17) Uani d 1 . .
C C2B 0.8237(4) 0.3043(6) 0.1898(5) 0.0248(19) Uani d 1 . .
C C3B 0.8688(4) 0.3664(7) 0.1718(5) 0.034(2) Uani d 1 . .
H H3BA 0.863281 0.434172 0.170396 0.041 Uiso calc 1 . .
C C4B 0.9215(4) 0.3251(8) 0.1564(6) 0.038(2) Uani d 1 . .
H H4BA 0.953081 0.365729 0.144579 0.046 Uiso calc 1 . .
C C5B 0.9302(4) 0.2248(7) 0.1574(5) 0.031(2) Uani d 1 . .
H H5BA 0.967241 0.199101 0.146059 0.038 Uiso calc 1 . .
C C6B 0.8858(4) 0.1637(7) 0.1747(4) 0.029(2) Uani d 1 . .
H H6BA 0.891536 0.095926 0.176091 0.035 Uiso calc 1 . .
C C7B 0.8320(4) 0.2045(6) 0.1902(4) 0.0211(18) Uani d 1 . .
C C8B 0.7685(5) 0.0613(6) 0.2132(5) 0.035(2) Uani d 1 . .
H H8BA 0.729320 0.050636 0.231820 0.042 Uiso calc 1 . .
H H8BB 0.797594 0.031982 0.242073 0.042 Uiso calc 1 . .
C C9B 0.7715(5) 0.0106(7) 0.1499(5) 0.044(3) Uani d 1 . .
H H9BA 0.804968 0.036029 0.125368 0.052 Uiso calc 1 . .
H H9BB 0.735353 0.023709 0.125724 0.052 Uiso calc 1 . .
C C10B 0.7786(5) -0.0982(7) 0.1589(5) 0.043(2) Uani d 1 . .
H H10C 0.812544 -0.110195 0.186870 0.051 Uiso calc 1 . .
H H10D 0.743445 -0.123740 0.180306 0.051 Uiso calc 1 . .
C C11B 0.7876(6) -0.1531(9) 0.0970(6) 0.055(3) Uani d 1 . .
H H11C 0.753890 -0.141305 0.068707 0.066 Uiso calc 1 . .
H H11D 0.823116 -0.128590 0.075610 0.066 Uiso calc 1 . .
C C12B 0.7939(6) -0.2601(7) 0.1078(6) 0.053(3) Uani d 1 . .
H H12D 0.799873 -0.292617 0.067156 0.079 Uiso calc 1 . .
H H12E 0.758432 -0.285000 0.127923 0.079 Uiso calc 1 . .
H H12F 0.827576 -0.272175 0.135354 0.079 Uiso calc 1 . .
C C13B 0.6811(3) 0.2286(5) 0.2425(4) 0.0191(16) Uani d 1 . .
C C14B 0.6381(4) 0.2784(6) 0.2093(4) 0.0214(17) Uani d 1 . .
H H14B 0.648535 0.314712 0.172901 0.026 Uiso calc 1 . .
C C15B 0.5796(3) 0.2755(5) 0.2288(4) 0.0191(17) Uani d 1 . .
C C16B 0.5657(3) 0.2196(5) 0.2807(4) 0.0190(17) Uani d 1 . .
H H16B 0.525957 0.214610 0.293345 0.023 Uiso calc 1 . .
C C17B 0.6084(4) 0.1701(6) 0.3151(4) 0.0194(17) Uani d 1 . .
C C18B 0.6664(4) 0.1748(6) 0.2958(4) 0.0183(16) Uani d 1 . .
H H18B 0.695855 0.141562 0.318779 0.022 Uiso calc 1 . .
C C19B 0.5324(4) 0.3299(6) 0.1905(5) 0.029(2) Uani d 1 . .
C C20B 0.5184(5) 0.2722(7) 0.1314(5) 0.037(2) Uani d 1 . .
H H20G 0.487844 0.305128 0.107264 0.056 Uiso calc 1 . .
H H20H 0.504703 0.207876 0.143576 0.056 Uiso calc 1 . .
H H20I 0.553625 0.266173 0.105375 0.056 Uiso calc 1 . .
C C21B 0.5551(4) 0.4300(6) 0.1715(5) 0.034(2) Uani d 1 . .
H H21G 0.523637 0.466529 0.151243 0.050 Uiso calc 1 . .
H H21H 0.587766 0.422880 0.141859 0.050 Uiso calc 1 . .
H H21I 0.568473 0.464423 0.209314 0.050 Uiso calc 1 . .
C C22B 0.4769(4) 0.3428(7) 0.2295(6) 0.037(2) Uani d 1 . .
H H22G 0.448756 0.381674 0.205605 0.056 Uiso calc 1 . .
H H22H 0.486359 0.375425 0.269295 0.056 Uiso calc 1 . .
H H22I 0.459799 0.279560 0.238631 0.056 Uiso calc 1 . .
C C23B 0.5902(3) 0.1098(6) 0.3686(4) 0.0199(17) Uani d 1 . .
C C24B 0.5475(4) 0.0013(6) 0.4250(4) 0.0238(18) Uani d 1 . .
C C25B 0.5131(6) -0.0741(9) 0.4486(6) 0.055(4) Uani d 1 . .
H H25B 0.487665 -0.109470 0.421671 0.066 Uiso calc 1 . .
C C26B 0.5173(7) -0.0950(10) 0.5115(6) 0.063(4) Uani d 1 . .
H H26B 0.496196 -0.148585 0.527625 0.075 Uiso calc 1 . .
C C27B 0.5513(5) -0.0407(8) 0.5533(5) 0.042(3) Uani d 1 . .
H H27B 0.551430 -0.055549 0.597187 0.050 Uiso calc 1 . .
C C28B 0.5844(5) 0.0337(8) 0.5310(5) 0.036(2) Uani d 1 . .
H H28B 0.608254 0.070615 0.558637 0.044 Uiso calc 1 . .
C C29B 0.5824(4) 0.0539(7) 0.4664(4) 0.0251(18) Uani d 1 . .
C C30B 0.6566(7) 0.1804(14) 0.4558(8) 0.033(3) Uani d 0.622(4) E 1
H H30C 0.642067 0.212093 0.494658 0.039 Uiso calc 0.622(4) E 1
H H30D 0.667376 0.231478 0.425283 0.039 Uiso calc 0.622(4) E 1
C C31B 0.7112(6) 0.1213(13) 0.4720(8) 0.043(3) Uani d 0.622(4) E 1
H H31C 0.697765 0.064690 0.496501 0.051 Uiso calc 0.622(4) E 1
H H31D 0.726833 0.096338 0.431544 0.051 Uiso calc 0.622(4) E 1
C C32B 0.7619(7) 0.1635(13) 0.5075(9) 0.051(4) Uani d 0.622(4) E 1
H H32C 0.748096 0.185528 0.549417 0.062 Uiso calc 0.622(4) E 1
H H32D 0.776278 0.220603 0.484188 0.062 Uiso calc 0.622(4) E 1
C C33B 0.8125(8) 0.0937(15) 0.5169(11) 0.050(5) Uani d 0.622(4) E 1
H H33C 0.799466 0.038175 0.542684 0.060 Uiso calc 0.622(4) E 1
H H33D 0.825893 0.069148 0.475425 0.060 Uiso calc 0.622(4) E 1
C C34B 0.8615(10) 0.144(2) 0.5494(12) 0.078(6) Uani d 0.622(4) E 1
H H34G 0.893156 0.097697 0.557276 0.117 Uiso calc 0.622(4) E 1
H H34H 0.847678 0.169981 0.589724 0.117 Uiso calc 0.622(4) E 1
H H34I 0.875849 0.196110 0.522596 0.117 Uiso calc 0.622(4) E 1
C C30D 0.6324(19) 0.225(4) 0.455(2) 0.031(5) Uani d 0.224(4) E 2
H H30G 0.651079 0.260090 0.419621 0.037 Uiso calc 0.224(4) E 2
H H30H 0.598334 0.262677 0.469152 0.037 Uiso calc 0.224(4) E 2
C C31D 0.6758(14) 0.216(3) 0.5091(17) 0.036(4) Uani d 0.224(4) E 2
H H31G 0.661647 0.260357 0.542709 0.043 Uiso calc 0.224(4) E 2
H H31H 0.671888 0.150242 0.526046 0.043 Uiso calc 0.224(4) E 2
C C32D 0.7400(14) 0.235(3) 0.502(2) 0.049(5) Uani d 0.224(4) E 2
H H32G 0.746583 0.305185 0.507051 0.059 Uiso calc 0.224(4) E 2
H H32H 0.751535 0.217543 0.458631 0.059 Uiso calc 0.224(4) E 2
C C33D 0.7810(18) 0.183(4) 0.548(2) 0.053(5) Uani d 0.224(4) E 2
H H33G 0.802722 0.230970 0.573246 0.063 Uiso calc 0.224(4) E 2
H H33H 0.757515 0.143207 0.577475 0.063 Uiso calc 0.224(4) E 2
C C34D 0.823(3) 0.120(4) 0.514(3) 0.052(8) Uani d 0.224(4) E 2
H H34J 0.838542 0.071261 0.543323 0.078 Uiso calc 0.224(4) E 2
H H34K 0.855545 0.159038 0.497837 0.078 Uiso calc 0.224(4) E 2
H H34L 0.803466 0.087831 0.478746 0.078 Uiso calc 0.224(4) E 2
C C30E 0.642(3) 0.213(5) 0.443(4) 0.032(5) Uani d 0.154(3) E 3
H H30I 0.660759 0.237768 0.404424 0.038 Uiso calc 0.154(3) E 3
H H30J 0.672984 0.199656 0.474717 0.038 Uiso calc 0.154(3) E 3
C C31E 0.601(2) 0.290(3) 0.470(3) 0.032(6) Uani d 0.154(3) E 3
H H31I 0.576425 0.315794 0.434789 0.038 Uiso calc 0.154(3) E 3
H H31J 0.573973 0.259743 0.500764 0.038 Uiso calc 0.154(3) E 3
C C32E 0.631(2) 0.374(3) 0.502(3) 0.036(6) Uani d 0.154(3) E 3
H H32I 0.663817 0.395621 0.474198 0.043 Uiso calc 0.154(3) E 3
H H32J 0.648870 0.350630 0.541834 0.043 Uiso calc 0.154(3) E 3
C C33E 0.592(2) 0.461(4) 0.516(3) 0.048(5) Uani d 0.154(3) E 3
H H33I 0.574433 0.484567 0.476820 0.057 Uiso calc 0.154(3) E 3
H H33J 0.560275 0.440285 0.545116 0.057 Uiso calc 0.154(3) E 3
C C34E 0.626(3) 0.540(4) 0.547(4) 0.053(11) Uani d 0.154(3) E 3
H H34M 0.664284 0.546349 0.525649 0.079 Uiso calc 0.154(3) E 3
H H34N 0.632801 0.524443 0.591694 0.079 Uiso calc 0.154(3) E 3
H H34O 0.604768 0.600389 0.543507 0.079 Uiso calc 0.154(3) E 3

loop_
_atom_site_aniso_label
_atom_site_aniso_U_11
_atom_site_aniso_U_22
_atom_site_aniso_U_33
_atom_site_aniso_U_12
_atom_site_aniso_U_13
_atom_site_aniso_U_23
Hg1 0.02327(15) 0.01836(14) 0.0316(2) 0.00293(12) 0.00245(14) 0.00065(15)
Hg2 0.03127(17) 0.02021(14) 0.02125(17) -0.00420(13) -0.00170(14) -0.00320(15)
Br12 0.0428(6) 0.0365(5) 0.0318(5) -0.0087(4) 0.0078(4) -0.0070(4)
Br22 0.0587(7) 0.0351(5) 0.0396(6) 0.0027(5) 0.0191(5) -0.0035(4)
Br11 0.0125(18) 0.0248(11) 0.067(2) -0.0023(11) 0.0074(14) 0.0025(10)
Br21 0.0360(11) 0.019(3) 0.029(5) -0.0054(18) -0.008(4) 0.005(3)
Cl11 0.0125(18) 0.0248(11) 0.067(2) -0.0023(11) 0.0074(14) 0.0025(10)
Cl21 0.0360(11) 0.019(3) 0.029(5) -0.0054(18) -0.008(4) 0.005(3)
N1A 0.028(4) 0.032(4) 0.013(3) 0.005(3) -0.005(3) -0.005(3)
N2A 0.041(4) 0.031(4) 0.026(4) 0.010(3) 0.002(3) 0.000(3)
N3A 0.030(4) 0.012(3) 0.022(4) -0.005(3) -0.004(3) -0.001(3)
N4A 0.050(5) 0.019(4) 0.034(5) -0.015(3) 0.012(4) -0.007(3)
C1A 0.030(4) 0.020(4) 0.015(4) 0.000(3) 0.002(3) -0.004(3)
C2A 0.031(7) 0.042(7) 0.022(6) 0.004(6) 0.000(6) -0.006(6)
C3A 0.036(8) 0.049(8) 0.024(7) 0.007(7) 0.002(7) -0.007(7)
C4A 0.041(8) 0.055(8) 0.030(7) 0.010(8) 0.009(7) -0.010(7)
C5A 0.044(8) 0.059(8) 0.026(7) 0.003(8) 0.007(7) -0.006(7)
C6A 0.041(8) 0.055(8) 0.023(7) 0.003(7) 0.005(7) -0.002(7)
C7A 0.037(7) 0.045(7) 0.023(6) 0.004(6) 0.002(6) -0.004(6)
C2C 0.032(5) 0.043(6) 0.022(5) 0.004(4) 0.001(4) -0.006(4)
C3C 0.036(7) 0.047(7) 0.025(5) 0.006(5) 0.005(5) -0.008(5)
C4C 0.042(7) 0.059(7) 0.029(5) 0.008(7) 0.016(5) -0.009(6)
C5C 0.044(7) 0.066(7) 0.022(5) 0.008(6) 0.011(5) -0.006(5)
C6C 0.039(7) 0.060(7) 0.022(5) 0.008(6) 0.006(5) -0.004(5)
C7C 0.035(6) 0.047(6) 0.025(5) 0.006(5) 0.005(4) -0.004(5)
C8A 0.058(7) 0.049(6) 0.023(5) 0.019(5) -0.002(5) 0.008(4)
C9A 0.037(6) 0.097(10) 0.039(6) 0.025(6) 0.012(5) 0.022(6)
C10A 0.085(10) 0.123(15) 0.059(9) 0.067(11) -0.002(8) 0.023(9)
C11A 0.081(11) 0.17(2) 0.058(10) 0.067(12) 0.007(8) 0.062(12)
C12A 0.063(9) 0.21(2) 0.033(8) 0.037(12) 0.009(7) 0.049(11)
C13A 0.040(5) 0.017(4) 0.020(4) 0.004(4) 0.001(4) 0.002(3)
C14A 0.031(4) 0.017(3) 0.027(5) 0.007(3) -0.002(4) 0.000(4)
C15A 0.042(5) 0.017(4) 0.026(5) 0.003(4) -0.006(4) 0.000(3)
C16A 0.038(5) 0.017(4) 0.022(5) 0.002(4) -0.002(4) -0.002(3)
C17A 0.037(5) 0.013(4) 0.017(4) -0.004(3) 0.002(3) 0.002(3)
C18A 0.039(5) 0.015(4) 0.011(4) 0.002(3) 0.002(3) -0.003(3)
C19A 0.039(5) 0.040(5) 0.027(5) 0.010(4) -0.015(4) -0.008(4)
C20A 0.042(10) 0.081(13) 0.045(10) 0.012(10) -0.024(8) -0.021(10)
C21A 0.040(9) 0.028(9) 0.069(12) -0.002(7) -0.017(9) -0.011(8)
C22A 0.082(13) 0.075(13) 0.032(9) -0.006(11) -0.031(9) 0.001(9)
C20C 0.067(14) 0.058(14) 0.045(13) -0.009(12) -0.020(12) 0.002(12)
C21C 0.060(13) 0.063(14) 0.060(13) 0.014(12) -0.038(11) -0.020(12)
C22C 0.037(9) 0.058(10) 0.030(9) 0.010(8) -0.022(8) 0.004(8)
C23A 0.037(5) 0.021(4) 0.019(4) -0.010(4) 0.006(4) -0.006(3)
C24A 0.039(5) 0.029(5) 0.012(4) -0.012(4) 0.004(4) -0.001(3)
C25A 0.035(5) 0.045(6) 0.016(4) -0.001(4) -0.003(4) -0.006(4)
C26A 0.032(5) 0.054(6) 0.023(5) -0.002(5) 0.003(4) -0.015(4)
C27A 0.046(6) 0.059(7) 0.017(5) -0.022(5) 0.003(4) -0.007(4)
C28A 0.047(6) 0.037(6) 0.036(6) -0.022(5) 0.014(5) -0.003(5)
C29A 0.051(6) 0.029(5) 0.025(5) -0.007(5) 0.012(4) -0.013(4)
C30A 0.066(5) 0.024(4) 0.051(4) -0.007(4) 0.018(4) -0.001(3)
C31A 0.068(5) 0.028(4) 0.047(4) -0.007(4) 0.017(4) 0.006(4)
C32A 0.067(5) 0.037(4) 0.045(5) 0.001(4) 0.016(4) 0.008(4)
C33A 0.069(7) 0.047(7) 0.046(6) -0.002(6) 0.009(6) 0.006(6)
C34A 0.068(10) 0.079(11) 0.059(10) 0.007(9) 0.007(9) 0.018(9)
C30C 0.066(5) 0.024(4) 0.051(4) -0.007(4) 0.018(4) -0.001(3)
C31C 0.068(5) 0.028(4) 0.047(4) -0.007(4) 0.017(4) 0.006(4)
C32C 0.067(5) 0.037(4) 0.045(5) 0.001(4) 0.016(4) 0.008(4)
C33C 0.066(8) 0.044(8) 0.044(7) -0.002(8) 0.014(7) 0.008(7)
C34C 0.061(14) 0.058(14) 0.042(14) 0.002(14) 0.014(13) 0.014(13)
C30F 0.066(5) 0.024(4) 0.051(4) -0.007(4) 0.018(4) -0.001(3)
C31F 0.068(7) 0.031(6) 0.051(6) -0.003(6) 0.017(6) 0.002(6)
C32F 0.068(7) 0.037(6) 0.047(6) -0.003(6) 0.014(6) 0.007(6)
C33F 0.071(10) 0.035(9) 0.047(9) -0.006(9) 0.013(9) 0.005(9)
C34F 0.08(3) 0.05(3) 0.04(2) 0.00(3) 0.00(2) -0.01(2)
N1B 0.026(4) 0.012(3) 0.029(4) 0.009(3) 0.007(3) -0.001(3)
N2B 0.034(4) 0.020(3) 0.013(3) 0.002(3) 0.007(3) 0.001(3)
N3B 0.023(3) 0.024(3) 0.010(3) -0.007(3) -0.003(3) -0.002(3)
N4B 0.031(4) 0.028(4) 0.021(4) -0.006(3) -0.004(3) -0.002(3)
C1B 0.029(4) 0.017(4) 0.015(4) 0.002(3) 0.002(3) 0.001(3)
C2B 0.023(4) 0.017(4) 0.035(5) 0.003(3) 0.008(4) -0.006(4)
C3B 0.033(5) 0.017(4) 0.052(6) -0.002(4) 0.007(5) 0.002(4)
C4B 0.029(5) 0.036(5) 0.050(6) -0.002(4) 0.013(5) -0.001(5)
C5B 0.029(5) 0.038(5) 0.027(5) 0.014(4) 0.009(4) 0.002(4)
C6B 0.039(5) 0.030(5) 0.020(4) 0.016(4) 0.012(4) 0.006(4)
C7B 0.029(5) 0.020(4) 0.014(4) 0.003(4) 0.005(3) 0.002(3)
C8B 0.044(6) 0.017(4) 0.044(6) 0.003(4) 0.021(4) -0.003(4)
C9B 0.056(7) 0.041(6) 0.034(6) -0.009(5) 0.011(5) -0.009(5)
C10B 0.049(6) 0.039(6) 0.040(6) -0.006(5) 0.007(5) -0.001(5)
C11B 0.054(7) 0.054(7) 0.056(7) -0.008(6) 0.011(6) -0.014(6)
C12B 0.081(9) 0.027(5) 0.051(7) 0.022(6) -0.021(6) -0.023(5)
C13B 0.023(4) 0.016(3) 0.019(4) 0.000(3) 0.003(3) -0.006(3)
C14B 0.025(4) 0.014(4) 0.025(5) -0.001(3) 0.001(3) -0.001(3)
C15B 0.022(4) 0.011(4) 0.024(4) -0.001(3) -0.010(3) -0.006(3)
C16B 0.015(3) 0.014(4) 0.027(5) 0.002(3) 0.001(3) -0.007(3)
C17B 0.023(4) 0.020(4) 0.016(4) -0.001(3) -0.003(3) -0.009(3)
C18B 0.025(4) 0.011(4) 0.019(4) -0.001(3) -0.001(3) -0.002(3)
C19B 0.030(5) 0.020(4) 0.036(5) -0.001(4) -0.008(4) 0.004(4)
C20B 0.048(6) 0.029(5) 0.035(5) 0.001(4) -0.021(5) 0.001(4)
C21B 0.037(5) 0.018(4) 0.045(6) 0.001(4) -0.006(4) 0.009(4)
C22B 0.024(5) 0.023(4) 0.065(7) 0.005(4) -0.003(4) 0.005(4)
C23B 0.020(4) 0.021(4) 0.019(4) 0.002(3) 0.003(3) -0.001(3)
C24B 0.033(5) 0.028(4) 0.010(4) -0.003(4) -0.003(3) -0.002(3)
C25B 0.093(10) 0.045(7) 0.027(6) -0.039(7) 0.007(6) 0.002(5)
C26B 0.098(11) 0.068(9) 0.021(5) -0.048(8) 0.005(6) 0.002(5)
C27B 0.062(7) 0.051(6) 0.012(4) -0.008(5) -0.007(4) 0.000(4)
C28B 0.042(5) 0.043(6) 0.024(5) -0.006(5) -0.012(4) -0.004(4)
C29B 0.025(4) 0.032(5) 0.018(4) 0.003(4) 0.003(3) 0.001(4)
C30B 0.031(7) 0.046(8) 0.022(6) -0.014(6) 0.000(6) -0.002(6)
C31B 0.037(7) 0.059(8) 0.032(6) -0.008(6) 0.008(5) 0.019(6)
C32B 0.066(8) 0.049(7) 0.040(7) -0.007(7) 0.017(6) 0.014(7)
C33B 0.064(9) 0.054(9) 0.032(7) -0.004(8) 0.014(7) 0.012(8)
C34B 0.083(13) 0.085(13) 0.066(12) -0.017(12) 0.003(11) 0.013(11)
C30D 0.034(10) 0.040(10) 0.018(9) -0.011(9) -0.005(9) -0.002(9)
C31D 0.038(9) 0.047(9) 0.024(8) -0.009(8) 0.001(8) 0.006(8)
C32D 0.054(9) 0.055(9) 0.038(8) -0.007(8) 0.009(8) 0.013(9)
C33D 0.063(10) 0.055(10) 0.041(9) -0.004(9) 0.009(9) 0.014(9)
C34D 0.062(15) 0.059(16) 0.035(14) -0.011(15) 0.016(14) 0.016(14)
C30E 0.034(10) 0.042(11) 0.019(10) -0.010(9) -0.002(9) -0.001(9)
C31E 0.036(11) 0.040(11) 0.019(11) -0.006(10) 0.006(10) -0.002(10)
C32E 0.043(12) 0.040(12) 0.025(11) -0.004(12) 0.011(11) 0.006(11)
C33E 0.058(10) 0.049(9) 0.037(9) -0.004(9) 0.011(9) 0.004(9)
C34E 0.06(2) 0.05(2) 0.04(2) 0.00(2) 0.003(19) 0.008(19)

loop_
_atom_type_symbol
_atom_type_description
_atom_type_scat_dispersion_real
_atom_type_scat_dispersion_imag
_atom_type_scat_source
C C 0.0181 0.0091 'International Tables Vol C Tables 4.2.6.8 and 6.1.1.4'
H H 0.0000 0.0000 'International Tables Vol C Tables 4.2.6.8 and 6.1.1.4'
N N 0.0311 0.0180 'International Tables Vol C Tables 4.2.6.8 and 6.1.1.4'
Hg Hg -4.2923 7.6849 'International Tables Vol C Tables 4.2.6.8 and 6.1.1.4'
Cl Cl 0.3639 0.7018 'International Tables Vol C Tables 4.2.6.8 and 6.1.1.4'
Br Br -0.6763 1.2805 'International Tables Vol C Tables 4.2.6.8 and 6.1.1.4'

loop_
_geom_angle_atom_site_label_1
_geom_angle_atom_site_label_2
_geom_angle_atom_site_label_3
_geom_angle_site_symmetry_1
_geom_angle_site_symmetry_3
_geom_angle
_geom_angle_publ_flag
N1A Hg1 N1B . . 99.4(3) y
N1A Hg1 Cl11 . . 107.1(6) y
N1B Hg1 Cl11 . . 108.0(5) y
N1A Hg1 Br12 . . 115.82(18) y
N1B Hg1 Br12 . . 111.26(17) y
Cl11 Hg1 Br12 . . 114.1(5) y
N1A Hg1 Br11 . . 103.9(2) y
N1B Hg1 Br11 . . 105.2(2) y
Br12 Hg1 Br11 . . 119.01(12) y
N3A Hg2 N3B 1_545 . 97.2(2) y
N3A Hg2 Cl21 1_545 . 101.7(8) y
N3B Hg2 Cl21 . . 105.0(9) y
N3A Hg2 Br22 1_545 . 115.13(18) y
N3B Hg2 Br22 . . 109.95(17) y
Cl21 Hg2 Br22 . . 124.1(7) y
N3A Hg2 Br21 1_545 . 105.3(5) y
N3B Hg2 Br21 . . 107.8(5) y
Br22 Hg2 Br21 . . 119.1(4) y
C1A N1A C2A . . 106(2) ?
C1A N1A C2C . . 105.2(10) ?
C1A N1A Hg1 . . 124.8(6) ?
C2A N1A Hg1 . . 129(2) ?
C2C N1A Hg1 . . 129.4(9) ?
C1A N2A C7A . . 106(2) ?
C1A N2A C7C . . 108.1(11) ?
C1A N2A C8A . . 127.7(8) ?
C7A N2A C8A . . 126(2) ?
C7C N2A C8A . . 123.0(11) ?
C23A N3A C24A . . 106.5(7) ?
C23A N3A Hg2 . 1_565 125.9(6) ?
C24A N3A Hg2 . 1_565 125.5(6) ?
C23A N4A C29A . . 107.0(8) ?
C23A N4A C30F . . 127.6(9) ?
C29A N4A C30F . . 125.0(8) ?
C23A N4A C30A . . 127.6(9) ?
C29A N4A C30A . . 125.0(8) ?
C23A N4A C30C . . 127.6(9) ?
C29A N4A C30C . . 125.0(8) ?
N1A C1A N2A . . 111.6(7) ?
N1A C1A C13A . . 124.8(8) ?
N2A C1A C13A . . 123.5(8) ?
C7A C2A N1A . . 108(3) ?
C7A C2A C3A . . 123(2) ?
N1A C2A C3A . . 129(4) ?
C2A C3A C4A . . 116(3) ?
C2A C3A H3AA . . 122.1 ?
C4A C3A H3AA . . 122.1 ?
C5A C4A C3A . . 120(3) ?
C5A C4A H4AA . . 120.0 ?
C3A C4A H4AA . . 120.0 ?
C4A C5A C6A . . 125(3) ?
C4A C5A H5AA . . 117.3 ?
C6A C5A H5AA . . 117.3 ?
C5A C6A C7A . . 115(3) ?
C5A C6A H6AA . . 122.5 ?
C7A C6A H6AA . . 122.5 ?
N2A C7A C2A . . 107(3) ?
N2A C7A C6A . . 131(4) ?
C2A C7A C6A . . 121(2) ?
C7C C2C C3C . . 118.4(12) ?
C7C C2C N1A . . 109.6(14) ?
C3C C2C N1A . . 132.0(15) ?
C4C C3C C2C . . 118.4(13) ?
C4C C3C H3CA . . 120.8 ?
C2C C3C H3CA . . 120.8 ?
C5C C4C C3C . . 121.4(13) ?
C5C C4C H4CA . . 119.3 ?
C3C C4C H4CA . . 119.3 ?
C4C C5C C6C . . 121.7(13) ?
C4C C5C H5CA . . 119.2 ?
C6C C5C H5CA . . 119.2 ?
C5C C6C C7C . . 117.1(13) ?
C5C C6C H6CA . . 121.5 ?
C7C C6C H6CA . . 121.5 ?
N2A C7C C2C . . 105.3(14) ?
N2A C7C C6C . . 131.7(16) ?
C2C C7C C6C . . 122.9(12) ?
N2A C8A C9A . . 113.0(11) ?
N2A C8A H8AA . . 109.0 ?
C9A C8A H8AA . . 109.0 ?
N2A C8A H8AB . . 109.0 ?
C9A C8A H8AB . . 109.0 ?
H8AA C8A H8AB . . 107.8 ?
C8A C9A C10A . . 111.0(14) ?
C8A C9A H9A1 . . 109.4 ?
C10A C9A H9A1 . . 109.4 ?
C8A C9A H9A2 . . 109.4 ?
C10A C9A H9A2 . . 109.4 ?
H9A1 C9A H9A2 . . 108.0 ?
C9A C10A C11A . . 114.3(12) ?
C9A C10A H10A . . 108.7 ?
C11A C10A H10A . . 108.7 ?
C9A C10A H10B . . 108.7 ?
C11A C10A H10B . . 108.7 ?
H10A C10A H10B . . 107.6 ?
C12A C11A C10A . . 115.5(18) ?
C12A C11A H11A . . 108.4 ?
C10A C11A H11A . . 108.4 ?
C12A C11A H11B . . 108.4 ?
C10A C11A H11B . . 108.4 ?
H11A C11A H11B . . 107.5 ?
C11A C12A H12A . . 109.5 ?
C11A C12A H12B . . 109.5 ?
H12A C12A H12B . . 109.5 ?
C11A C12A H12C . . 109.5 ?
H12A C12A H12C . . 109.5 ?
H12B C12A H12C . . 109.5 ?
C18A C13A C14A . . 119.6(8) ?
C18A C13A C1A . . 121.0(8) ?
C14A C13A C1A . . 119.4(8) ?
C15A C14A C13A . . 121.0(8) ?
C15A C14A H14A . . 119.5 ?
C13A C14A H14A . . 119.5 ?
C16A C15A C14A . . 117.6(8) ?
C16A C15A C19A . . 120.3(8) ?
C14A C15A C19A . . 122.0(9) ?
C17A C16A C15A . . 122.5(9) ?
C17A C16A H16A . . 118.8 ?
C15A C16A H16A . . 118.8 ?
C16A C17A C18A . . 119.6(9) ?
C16A C17A C23A . . 118.6(8) ?
C18A C17A C23A . . 121.8(8) ?
C13A C18A C17A . . 119.6(8) ?
C13A C18A H18A . . 120.2 ?
C17A C18A H18A . . 120.2 ?
C20C C19A C15A . . 111.3(15) ?
C22A C19A C15A . . 110.8(12) ?
C20C C19A C21C . . 117(2) ?
C15A C19A C21C . . 109.6(13) ?
C22A C19A C20A . . 108.3(16) ?
C15A C19A C20A . . 114.6(11) ?
C22A C19A C21A . . 107.8(16) ?
C15A C19A C21A . . 109.7(10) ?
C20A C19A C21A . . 105.4(15) ?
C20C C19A C22C . . 109.7(19) ?
C15A C19A C22C . . 105.0(12) ?
C21C C19A C22C . . 103.8(18) ?
C19A C20A H20A . . 109.5 ?
C19A C20A H20B . . 109.5 ?
H20A C20A H20B . . 109.5 ?
C19A C20A H20C . . 109.5 ?
H20A C20A H20C . . 109.5 ?
H20B C20A H20C . . 109.5 ?
C19A C21A H21A . . 109.5 ?
C19A C21A H21B . . 109.5 ?
H21A C21A H21B . . 109.5 ?
C19A C21A H21C . . 109.5 ?
H21A C21A H21C . . 109.5 ?
H21B C21A H21C . . 109.5 ?
C19A C22A H22A . . 109.5 ?
C19A C22A H22B . . 109.5 ?
H22A C22A H22B . . 109.5 ?
C19A C22A H22C . . 109.5 ?
H22A C22A H22C . . 109.5 ?
H22B C22A H22C . . 109.5 ?
C19A C20C H20D . . 109.5 ?
C19A C20C H20E . . 109.5 ?
H20D C20C H20E . . 109.5 ?
C19A C20C H20F . . 109.5 ?
H20D C20C H20F . . 109.5 ?
H20E C20C H20F . . 109.5 ?
C19A C21C H21D . . 109.5 ?
C19A C21C H21E . . 109.5 ?
H21D C21C H21E . . 109.5 ?
C19A C21C H21F . . 109.5 ?
H21D C21C H21F . . 109.5 ?
H21E C21C H21F . . 109.5 ?
C19A C22C H22D . . 109.5 ?
C19A C22C H22E . . 109.5 ?
H22D C22C H22E . . 109.5 ?
C19A C22C H22F . . 109.5 ?
H22D C22C H22F . . 109.5 ?
H22E C22C H22F . . 109.5 ?
N3A C23A N4A . . 111.3(8) ?
N3A C23A C17A . . 123.7(8) ?
N4A C23A C17A . . 124.9(8) ?
C29A C24A N3A . . 108.5(9) ?
C29A C24A C25A . . 120.0(9) ?
N3A C24A C25A . . 131.4(8) ?
C26A C25A C24A . . 116.9(10) ?
C26A C25A H25A . . 121.5 ?
C24A C25A H25A . . 121.5 ?
C25A C26A C27A . . 121.8(10) ?
C25A C26A H26A . . 119.1 ?
C27A C26A H26A . . 119.1 ?
C28A C27A C26A . . 123.3(10) ?
C28A C27A H27A . . 118.4 ?
C26A C27A H27A . . 118.4 ?
C27A C28A C29A . . 115.3(9) ?
C27A C28A H28A . . 122.4 ?
C29A C28A H28A . . 122.4 ?
N4A C29A C24A . . 106.6(9) ?
N4A C29A C28A . . 130.7(9) ?
C24A C29A C28A . . 122.7(10) ?
N4A C30A C31A . . 112.8(9) ?
N4A C30A H30A . . 109.0 ?
C31A C30A H30A . . 109.0 ?
N4A C30A H30B . . 109.0 ?
C31A C30A H30B . . 109.0 ?
H30A C30A H30B . . 107.8 ?
C32A C31A C30A . . 115.4(10) ?
C32A C31A H31A . . 108.4 ?
C30A C31A H31A . . 108.4 ?
C32A C31A H31B . . 108.4 ?
C30A C31A H31B . . 108.4 ?
H31A C31A H31B . . 107.5 ?
C31A C32A C33A . . 111.6(11) ?
C31A C32A H32A . . 109.3 ?
C33A C32A H32A . . 109.3 ?
C31A C32A H32B . . 109.3 ?
C33A C32A H32B . . 109.3 ?
H32A C32A H32B . . 108.0 ?
C34A C33A C32A . . 109.9(14) ?
C34A C33A H33A . . 109.7 ?
C32A C33A H33A . . 109.7 ?
C34A C33A H33B . . 109.7 ?
C32A C33A H33B . . 109.7 ?
H33A C33A H33B . . 108.2 ?
C33A C34A H34A . . 109.5 ?
C33A C34A H34B . . 109.5 ?
H34A C34A H34B . . 109.5 ?
C33A C34A H34C . . 109.5 ?
H34A C34A H34C . . 109.5 ?
H34B C34A H34C . . 109.5 ?
N4A C30C C31C . . 112.8(9) ?
N4A C30C H30E . . 109.0 ?
C31C C30C H30E . . 109.0 ?
N4A C30C H30F . . 109.0 ?
C31C C30C H30F . . 109.0 ?
H30E C30C H30F . . 107.8 ?
C32C C31C C30C . . 115.4(10) ?
C32C C31C H31E . . 108.4 ?
C30C C31C H31E . . 108.4 ?
C32C C31C H31F . . 108.4 ?
C30C C31C H31F . . 108.4 ?
H31E C31C H31F . . 107.5 ?
C31C C32C C33C . . 128(3) ?
C31C C32C H32E . . 105.4 ?
C33C C32C H32E . . 105.4 ?
C31C C32C H32F . . 105.4 ?
C33C C32C H32F . . 105.4 ?
H32E C32C H32F . . 106.0 ?
C34C C33C C32C . . 109(3) ?
C34C C33C H33E . . 109.9 ?
C32C C33C H33E . . 109.9 ?
C34C C33C H33F . . 109.9 ?
C32C C33C H33F . . 109.9 ?
H33E C33C H33F . . 108.3 ?
C33C C34C H34D . . 109.5 ?
C33C C34C H34E . . 109.5 ?
H34D C34C H34E . . 109.5 ?
C33C C34C H34F . . 109.5 ?
H34D C34C H34F . . 109.5 ?
H34E C34C H34F . . 109.5 ?
N4A C30F C31F . . 110(3) ?
N4A C30F H30K . . 109.6 ?
C31F C30F H30K . . 109.6 ?
N4A C30F H30L . . 109.6 ?
C31F C30F H30L . . 109.6 ?
H30K C30F H30L . . 108.2 ?
C32F C31F C30F . . 112(3) ?
C32F C31F H31K . . 109.3 ?
C30F C31F H31K . . 109.3 ?
C32F C31F H31L . . 109.3 ?
C30F C31F H31L . . 109.3 ?
H31K C31F H31L . . 108.0 ?
C31F C32F C33F . . 110(3) ?
C31F C32F H32K . . 109.6 ?
C33F C32F H32K . . 109.6 ?
C31F C32F H32L . . 109.6 ?
C33F C32F H32L . . 109.6 ?
H32K C32F H32L . . 108.1 ?
C34F C33F C32F . . 110(3) ?
C34F C33F H33K . . 109.6 ?
C32F C33F H33K . . 109.6 ?
C34F C33F H33L . . 109.6 ?
C32F C33F H33L . . 109.6 ?
H33K C33F H33L . . 108.2 ?
C33F C34F H34P . . 109.5 ?
C33F C34F H34Q . . 109.5 ?
H34P C34F H34Q . . 109.5 ?
C33F C34F H34R . . 109.5 ?
H34P C34F H34R . . 109.5 ?
H34Q C34F H34R . . 109.5 ?
C1B N1B C2B . . 106.2(7) ?
C1B N1B Hg1 . . 124.8(5) ?
C2B N1B Hg1 . . 124.7(5) ?
C1B N2B C7B . . 107.4(7) ?
C1B N2B C8B . . 128.6(8) ?
C7B N2B C8B . . 123.9(7) ?
C23B N3B C24B . . 106.1(7) ?
C23B N3B Hg2 . . 123.6(5) ?
C24B N3B Hg2 . . 129.7(5) ?
C23B N4B C29B . . 108.0(7) ?
C23B N4B C30B . . 132.5(9) ?
C29B N4B C30B . . 118.8(9) ?
C23B N4B C30E . . 117(3) ?
C29B N4B C30E . . 133(3) ?
C23B N4B C30D . . 122.4(17) ?
C29B N4B C30D . . 123.3(19) ?
N1B C1B N2B . . 111.4(7) ?
N1B C1B C13B . . 123.1(7) ?
N2B C1B C13B . . 125.5(7) ?
C3B C2B N1B . . 130.5(8) ?
C3B C2B C7B . . 120.8(8) ?
N1B C2B C7B . . 108.8(7) ?
C4B C3B C2B . . 117.1(9) ?
C4B C3B H3BA . . 121.4 ?
C2B C3B H3BA . . 121.4 ?
C3B C4B C5B . . 122.2(9) ?
C3B C4B H4BA . . 118.9 ?
C5B C4B H4BA . . 118.9 ?
C6B C5B C4B . . 120.7(9) ?
C6B C5B H5BA . . 119.7 ?
C4B C5B H5BA . . 119.7 ?
C5B C6B C7B . . 117.7(8) ?
C5B C6B H6BA . . 121.1 ?
C7B C6B H6BA . . 121.1 ?
N2B C7B C6B . . 132.3(8) ?
N2B C7B C2B . . 106.2(7) ?
C6B C7B C2B . . 121.4(8) ?
N2B C8B C9B . . 113.6(8) ?
N2B C8B H8BA . . 108.8 ?
C9B C8B H8BA . . 108.8 ?
N2B C8B H8BB . . 108.8 ?
C9B C8B H8BB . . 108.8 ?
H8BA C8B H8BB . . 107.7 ?
C8B C9B C10B . . 110.7(9) ?
C8B C9B H9BA . . 109.5 ?
C10B C9B H9BA . . 109.5 ?
C8B C9B H9BB . . 109.5 ?
C10B C9B H9BB . . 109.5 ?
H9BA C9B H9BB . . 108.1 ?
C11B C10B C9B . . 113.6(9) ?
C11B C10B H10C . . 108.8 ?
C9B C10B H10C . . 108.8 ?
C11B C10B H10D . . 108.8 ?
C9B C10B H10D . . 108.8 ?
H10C C10B H10D . . 107.7 ?
C12B C11B C10B . . 112.0(10) ?
C12B C11B H11C . . 109.2 ?
C10B C11B H11C . . 109.2 ?
C12B C11B H11D . . 109.2 ?
C10B C11B H11D . . 109.2 ?
H11C C11B H11D . . 107.9 ?
C11B C12B H12D . . 109.5 ?
C11B C12B H12E . . 109.5 ?
H12D C12B H12E . . 109.5 ?
C11B C12B H12F . . 109.5 ?
H12D C12B H12F . . 109.5 ?
H12E C12B H12F . . 109.5 ?
C14B C13B C18B . . 120.3(8) ?
C14B C13B C1B . . 117.6(7) ?
C18B C13B C1B . . 122.1(7) ?
C13B C14B C15B . . 120.8(8) ?
C13B C14B H14B . . 119.6 ?
C15B C14B H14B . . 119.6 ?
C16B C15B C14B . . 118.1(7) ?
C16B C15B C19B . . 121.9(7) ?
C14B C15B C19B . . 119.9(8) ?
C15B C16B C17B . . 121.8(7) ?
C15B C16B H16B . . 119.1 ?
C17B C16B H16B . . 119.1 ?
C18B C17B C16B . . 119.4(8) ?
C18B C17B C23B . . 121.6(8) ?
C16B C17B C23B . . 118.8(7) ?
C17B C18B C13B . . 119.5(8) ?
C17B C18B H18B . . 120.2 ?
C13B C18B H18B . . 120.2 ?
C20B C19B C22B . . 109.3(8) ?
C20B C19B C21B . . 109.5(8) ?
C22B C19B C21B . . 108.4(8) ?
C20B C19B C15B . . 108.7(7) ?
C22B C19B C15B . . 110.9(8) ?
C21B C19B C15B . . 110.0(7) ?
C19B C20B H20G . . 109.5 ?
C19B C20B H20H . . 109.5 ?
H20G C20B H20H . . 109.5 ?
C19B C20B H20I . . 109.5 ?
H20G C20B H20I . . 109.5 ?
H20H C20B H20I . . 109.5 ?
C19B C21B H21G . . 109.5 ?
C19B C21B H21H . . 109.5 ?
H21G C21B H21H . . 109.5 ?
C19B C21B H21I . . 109.5 ?
H21G C21B H21I . . 109.5 ?
H21H C21B H21I . . 109.5 ?
C19B C22B H22G . . 109.5 ?
C19B C22B H22H . . 109.5 ?
H22G C22B H22H . . 109.5 ?
C19B C22B H22I . . 109.5 ?
H22G C22B H22I . . 109.5 ?
H22H C22B H22I . . 109.5 ?
N3B C23B N4B . . 112.1(7) ?
N3B C23B C17B . . 124.0(7) ?
N4B C23B C17B . . 124.0(7) ?
C29B C24B N3B . . 109.2(8) ?
C29B C24B C25B . . 119.3(9) ?
N3B C24B C25B . . 131.5(9) ?
C26B C25B C24B . . 117.8(11) ?
C26B C25B H25B . . 121.1 ?
C24B C25B H25B . . 121.1 ?
C25B C26B C27B . . 122.7(11) ?
C25B C26B H26B . . 118.6 ?
C27B C26B H26B . . 118.6 ?
C28B C27B C26B . . 119.9(10) ?
C28B C27B H27B . . 120.1 ?
C26B C27B H27B . . 120.1 ?
C27B C28B C29B . . 118.2(9) ?
C27B C28B H28B . . 120.9 ?
C29B C28B H28B . . 120.9 ?
N4B C29B C24B . . 104.6(8) ?
N4B C29B C28B . . 133.3(9) ?
C24B C29B C28B . . 122.0(9) ?
N4B C30B C31B . . 113.0(14) ?
N4B C30B H30C . . 109.0 ?
C31B C30B H30C . . 109.0 ?
N4B C30B H30D . . 109.0 ?
C31B C30B H30D . . 109.0 ?
H30C C30B H30D . . 107.8 ?
C32B C31B C30B . . 122.3(15) ?
C32B C31B H31C . . 106.8 ?
C30B C31B H31C . . 106.8 ?
C32B C31B H31D . . 106.8 ?
C30B C31B H31D . . 106.8 ?
H31C C31B H31D . . 106.6 ?
C31B C32B C33B . . 114.0(15) ?
C31B C32B H32C . . 108.8 ?
C33B C32B H32C . . 108.8 ?
C31B C32B H32D . . 108.8 ?
C33B C32B H32D . . 108.8 ?
H32C C32B H32D . . 107.7 ?
C34B C33B C32B . . 109.8(18) ?
C34B C33B H33C . . 109.7 ?
C32B C33B H33C . . 109.7 ?
C34B C33B H33D . . 109.7 ?
C32B C33B H33D . . 109.7 ?
H33C C33B H33D . . 108.2 ?
C33B C34B H34G . . 109.5 ?
C33B C34B H34H . . 109.5 ?
H34G C34B H34H . . 109.5 ?
C33B C34B H34I . . 109.5 ?
H34G C34B H34I . . 109.5 ?
H34H C34B H34I . . 109.5 ?
C31D C30D N4B . . 114(4) ?
C31D C30D H30G . . 108.8 ?
N4B C30D H30G . . 108.8 ?
C31D C30D H30H . . 108.8 ?
N4B C30D H30H . . 108.8 ?
H30G C30D H30H . . 107.7 ?
C32D C31D C30D . . 124(3) ?
C32D C31D H31G . . 106.4 ?
C30D C31D H31G . . 106.4 ?
C32D C31D H31H . . 106.4 ?
C30D C31D H31H . . 106.4 ?
H31G C31D H31H . . 106.5 ?
C31D C32D C33D . . 117(3) ?
C31D C32D H32G . . 108.0 ?
C33D C32D H32G . . 108.0 ?
C31D C32D H32H . . 108.0 ?
C33D C32D H32H . . 108.0 ?
H32G C32D H32H . . 107.2 ?
C34D C33D C32D . . 112(3) ?
C34D C33D H33G . . 109.2 ?
C32D C33D H33G . . 109.2 ?
C34D C33D H33H . . 109.2 ?
C32D C33D H33H . . 109.2 ?
H33G C33D H33H . . 107.9 ?
C33D C34D H34J . . 109.5 ?
C33D C34D H34K . . 109.5 ?
H34J C34D H34K . . 109.5 ?
C33D C34D H34L . . 109.5 ?
H34J C34D H34L . . 109.5 ?
H34K C34D H34L . . 109.5 ?
N4B C30E C31E . . 111(5) ?
N4B C30E H30I . . 109.4 ?
C31E C30E H30I . . 109.4 ?
N4B C30E H30J . . 109.4 ?
C31E C30E H30J . . 109.4 ?
H30I C30E H30J . . 108.0 ?
C32E C31E C30E . . 114(3) ?
C32E C31E H31I . . 108.7 ?
C30E C31E H31I . . 108.7 ?
C32E C31E H31J . . 108.7 ?
C30E C31E H31J . . 108.7 ?
H31I C31E H31J . . 107.6 ?
C31E C32E C33E . . 115(3) ?
C31E C32E H32I . . 108.6 ?
C33E C32E H32I . . 108.6 ?
C31E C32E H32J . . 108.6 ?
C33E C32E H32J . . 108.6 ?
H32I C32E H32J . . 107.6 ?
C34E C33E C32E . . 111(3) ?
C34E C33E H33I . . 109.5 ?
C32E C33E H33I . . 109.5 ?
C34E C33E H33J . . 109.5 ?
C32E C33E H33J . . 109.5 ?
H33I C33E H33J . . 108.0 ?
C33E C34E H34M . . 109.5 ?
C33E C34E H34N . . 109.5 ?
H34M C34E H34N . . 109.5 ?
C33E C34E H34O . . 109.5 ?
H34M C34E H34O . . 109.5 ?
H34N C34E H34O . . 109.5 ?

loop_
_geom_bond_atom_site_label_1
_geom_bond_atom_site_label_2
_geom_bond_site_symmetry_2
_geom_bond_distance
_geom_bond_publ_flag
Hg1 N1A . 2.313(7) y
Hg1 N1B . 2.343(6) y
Hg1 Cl11 . 2.373(19) y
Hg1 Br12 . 2.5083(10) y
Hg1 Br11 . 2.593(4) y
Hg2 N3A 1_545 2.316(6) y
Hg2 N3B . 2.327(6) y
Hg2 Cl21 . 2.48(4) y
Hg2 Br22 . 2.5147(11) y
Hg2 Br21 . 2.57(2) y
N1A C1A . 1.326(11) ?
N1A C2A . 1.39(2) ?
N1A C2C . 1.408(15) ?
N2A C1A . 1.364(12) ?
N2A C7A . 1.38(2) ?
N2A C7C . 1.384(15) ?
N2A C8A . 1.460(13) ?
N3A C23A . 1.324(11) ?
N3A C24A . 1.391(12) ?
N4A C23A . 1.372(12) ?
N4A C29A . 1.376(14) ?
N4A C30F . 1.461(13) ?
N4A C30A . 1.461(13) ?
N4A C30C . 1.461(13) ?
C1A C13A . 1.466(12) ?
C2A C7A . 1.38(3) ?
C2A C3A . 1.39(3) ?
C3A C4A . 1.41(3) ?
C3A H3AA . 0.9500 ?
C4A C5A . 1.36(3) ?
C4A H4AA . 0.9500 ?
C5A C6A . 1.37(3) ?
C5A H5AA . 0.9500 ?
C6A C7A . 1.40(3) ?
C6A H6AA . 0.9500 ?
C2C C7C . 1.387(17) ?
C2C C3C . 1.402(17) ?
C3C C4C . 1.40(2) ?
C3C H3CA . 0.9500 ?
C4C C5C . 1.36(2) ?
C4C H4CA . 0.9500 ?
C5C C6C . 1.374(19) ?
C5C H5CA . 0.9500 ?
C6C C7C . 1.398(16) ?
C6C H6CA . 0.9500 ?
C8A C9A . 1.497(17) ?
C8A H8AA . 0.9900 ?
C8A H8AB . 0.9900 ?
C9A C10A . 1.52(2) ?
C9A H9A1 . 0.9900 ?
C9A H9A2 . 0.9900 ?
C10A C11A . 1.53(2) ?
C10A H10A . 0.9900 ?
C10A H10B . 0.9900 ?
C11A C12A . 1.49(3) ?
C11A H11A . 0.9900 ?
C11A H11B . 0.9900 ?
C12A H12A . 0.9800 ?
C12A H12B . 0.9800 ?
C12A H12C . 0.9800 ?
C13A C18A . 1.391(13) ?
C13A C14A . 1.406(13) ?
C14A C15A . 1.400(13) ?
C14A H14A . 0.9500 ?
C15A C16A . 1.383(14) ?
C15A C19A . 1.532(13) ?
C16A C17A . 1.383(13) ?
C16A H16A . 0.9500 ?
C17A C18A . 1.395(11) ?
C17A C23A . 1.466(13) ?
C18A H18A . 0.9500 ?
C19A C20C . 1.43(4) ?
C19A C22A . 1.47(3) ?
C19A C21C . 1.54(3) ?
C19A C20A . 1.54(2) ?
C19A C21A . 1.55(2) ?
C19A C22C . 1.58(3) ?
C20A H20A . 0.9800 ?
C20A H20B . 0.9800 ?
C20A H20C . 0.9800 ?
C21A H21A . 0.9800 ?
C21A H21B . 0.9800 ?
C21A H21C . 0.9800 ?
C22A H22A . 0.9800 ?
C22A H22B . 0.9800 ?
C22A H22C . 0.9800 ?
C20C H20D . 0.9800 ?
C20C H20E . 0.9800 ?
C20C H20F . 0.9800 ?
C21C H21D . 0.9800 ?
C21C H21E . 0.9800 ?
C21C H21F . 0.9800 ?
C22C H22D . 0.9800 ?
C22C H22E . 0.9800 ?
C22C H22F . 0.9800 ?
C24A C29A . 1.390(13) ?
C24A C25A . 1.406(14) ?
C25A C26A . 1.378(14) ?
C25A H25A . 0.9500 ?
C26A C27A . 1.385(16) ?
C26A H26A . 0.9500 ?
C27A C28A . 1.358(17) ?
C27A H27A . 0.9500 ?
C28A C29A . 1.415(14) ?
C28A H28A . 0.9500 ?
C30A C31A . 1.559(15) ?
C30A H30A . 0.9900 ?
C30A H30B . 0.9900 ?
C31A C32A . 1.519(17) ?
C31A H31A . 0.9900 ?
C31A H31B . 0.9900 ?
C32A C33A . 1.544(18) ?
C32A H32A . 0.9900 ?
C32A H32B . 0.9900 ?
C33A C34A . 1.51(2) ?
C33A H33A . 0.9900 ?
C33A H33B . 0.9900 ?
C34A H34A . 0.9800 ?
C34A H34B . 0.9800 ?
C34A H34C . 0.9800 ?
C30C C31C . 1.559(15) ?
C30C H30E . 0.9900 ?
C30C H30F . 0.9900 ?
C31C C32C . 1.519(17) ?
C31C H31E . 0.9900 ?
C31C H31F . 0.9900 ?
C32C C33C . 1.53(3) ?
C32C H32E . 0.9900 ?
C32C H32F . 0.9900 ?
C33C C34C . 1.50(3) ?
C33C H33E . 0.9900 ?
C33C H33F . 0.9900 ?
C34C H34D . 0.9800 ?
C34C H34E . 0.9800 ?
C34C H34F . 0.9800 ?
C30F C31F . 1.53(3) ?
C30F H30K . 0.9900 ?
C30F H30L . 0.9900 ?
C31F C32F . 1.52(3) ?
C31F H31K . 0.9900 ?
C31F H31L . 0.9900 ?
C32F C33F . 1.53(3) ?
C32F H32K . 0.9900 ?
C32F H32L . 0.9900 ?
C33F C34F . 1.50(3) ?
C33F H33K . 0.9900 ?
C33F H33L . 0.9900 ?
C34F H34P . 0.9800 ?
C34F H34Q . 0.9800 ?
C34F H34R . 0.9800 ?
N1B C1B . 1.340(11) ?
N1B C2B . 1.398(11) ?
N2B C1B . 1.368(11) ?
N2B C7B . 1.388(11) ?
N2B C8B . 1.456(11) ?
N3B C23B . 1.300(11) ?
N3B C24B . 1.396(12) ?
N4B C23B . 1.354(11) ?
N4B C29B . 1.385(12) ?
N4B C30B . 1.465(17) ?
N4B C30E . 1.50(7) ?
N4B C30D . 1.62(5) ?
C1B C13B . 1.464(11) ?
C2B C3B . 1.397(13) ?
C2B C7B . 1.400(12) ?
C3B C4B . 1.375(14) ?
C3B H3BA . 0.9500 ?
C4B C5B . 1.407(14) ?
C4B H4BA . 0.9500 ?
C5B C6B . 1.375(14) ?
C5B H5BA . 0.9500 ?
C6B C7B . 1.394(12) ?
C6B H6BA . 0.9500 ?
C8B C9B . 1.513(13) ?
C8B H8BA . 0.9900 ?
C8B H8BB . 0.9900 ?
C9B C10B . 1.532(14) ?
C9B H9BA . 0.9900 ?
C9B H9BB . 0.9900 ?
C10B C11B . 1.528(14) ?
C10B H10C . 0.9900 ?
C10B H10D . 0.9900 ?
C11B C12B . 1.510(15) ?
C11B H11C . 0.9900 ?
C11B H11D . 0.9900 ?
C12B H12D . 0.9800 ?
C12B H12E . 0.9800 ?
C12B H12F . 0.9800 ?
C13B C14B . 1.392(12) ?
C13B C18B . 1.393(12) ?
C14B C15B . 1.401(12) ?
C14B H14B . 0.9500 ?
C15B C16B . 1.380(12) ?
C15B C19B . 1.547(11) ?
C16B C17B . 1.401(12) ?
C16B H16B . 0.9500 ?
C17B C18B . 1.390(12) ?
C17B C23B . 1.467(12) ?
C18B H18B . 0.9500 ?
C19B C20B . 1.518(14) ?
C19B C22B . 1.526(14) ?
C19B C21B . 1.537(12) ?
C20B H20G . 0.9800 ?
C20B H20H . 0.9800 ?
C20B H20I . 0.9800 ?
C21B H21G . 0.9800 ?
C21B H21H . 0.9800 ?
C21B H21I . 0.9800 ?
C22B H22G . 0.9800 ?
C22B H22H . 0.9800 ?
C22B H22I . 0.9800 ?
C24B C29B . 1.391(13) ?
C24B C25B . 1.402(14) ?
C25B C26B . 1.366(17) ?
C25B H25B . 0.9500 ?
C26B C27B . 1.398(16) ?
C26B H26B . 0.9500 ?
C27B C28B . 1.365(16) ?
C27B H27B . 0.9500 ?
C28B C29B . 1.395(13) ?
C28B H28B . 0.9500 ?
C30B C31B . 1.534(19) ?
C30B H30C . 0.9900 ?
C30B H30D . 0.9900 ?
C31B C32B . 1.500(19) ?
C31B H31C . 0.9900 ?
C31B H31D . 0.9900 ?
C32B C33B . 1.52(2) ?
C32B H32C . 0.9900 ?
C32B H32D . 0.9900 ?
C33B C34B . 1.48(2) ?
C33B H33C . 0.9900 ?
C33B H33D . 0.9900 ?
C34B H34G . 0.9800 ?
C34B H34H . 0.9800 ?
C34B H34I . 0.9800 ?
C30D C31D . 1.52(2) ?
C30D H30G . 0.9900 ?
C30D H30H . 0.9900 ?
C31D C32D . 1.50(2) ?
C31D H31G . 0.9900 ?
C31D H31H . 0.9900 ?
C32D C33D . 1.53(3) ?
C32D H32G . 0.9900 ?
C32D H32H . 0.9900 ?
C33D C34D . 1.49(3) ?
C33D H33G . 0.9900 ?
C33D H33H . 0.9900 ?
C34D H34J . 0.9800 ?
C34D H34K . 0.9800 ?
C34D H34L . 0.9800 ?
C30E C31E . 1.53(3) ?
C30E H30I . 0.9900 ?
C30E H30J . 0.9900 ?
C31E C32E . 1.52(3) ?
C31E H31I . 0.9900 ?
C31E H31J . 0.9900 ?
C32E C33E . 1.53(3) ?
C32E H32I . 0.9900 ?
C32E H32J . 0.9900 ?
C33E C34E . 1.50(3) ?
C33E H33I . 0.9900 ?
C33E H33J . 0.9900 ?
C34E H34M . 0.9800 ?
C34E H34N . 0.9800 ?
C34E H34O . 0.9800 ?

loop_
_geom_hbond_atom_site_label_D
_geom_hbond_atom_site_label_H
_geom_hbond_atom_site_label_A
_geom_hbond_site_symmetry_A
_geom_hbond_distance_DH
_geom_hbond_distance_HA
_geom_hbond_distance_DA
_geom_hbond_angle_DHA
C3A H3AA N1B . 0.95 2.45 3.29(4) 148.1
C8A H8AB Br22 1_565 0.99 2.94 3.873(11) 158.2
C25A H25A Br21 1_565 0.95 2.96 3.66(2) 131.2
C25A H25A Cl21 1_565 0.95 2.74 3.45(3) 132.2
C28A H28A Br11 3_465 0.95 2.96 3.793(12) 147.4
C28A H28A Cl11 3_465 0.95 2.86 3.70(2) 148.9
C30A H30B Br11 3_465 0.99 3.04 3.979(13) 158.2
C3B H3BA Br11 . 0.95 2.96 3.631(11) 128.7
C6B H6BA Br21 3 0.95 2.88 3.75(2) 153.0
C6B H6BA Cl21 3 0.95 2.89 3.73(4) 148.6
C25B H25B N3A 1_545 0.95 2.56 3.332(14) 139.1
C30D H30G Br12 . 0.99 3.06 3.95(5) 150.0

loop_
_geom_torsion_atom_site_label_1
_geom_torsion_atom_site_label_2
_geom_torsion_atom_site_label_3
_geom_torsion_atom_site_label_4
_geom_torsion_site_symmetry_1
_geom_torsion
C2A N1A C1A N2A . -5.7(12)
C2C N1A C1A N2A . 4.0(10)
Hg1 N1A C1A N2A . 176.1(6)
C2A N1A C1A C13A . 172.5(11)
C2C N1A C1A C13A . -177.8(9)
Hg1 N1A C1A C13A . -5.8(12)
C7A N2A C1A N1A . 6(2)
C7C N2A C1A N1A . -3.1(13)
C8A N2A C1A N1A . -170.6(9)
C7A N2A C1A C13A . -173(2)
C7C N2A C1A C13A . 178.7(11)
C8A N2A C1A C13A . 11.2(15)
C1A N1A C2A C7A . 3(2)
Hg1 N1A C2A C7A . -178(2)
C1A N1A C2A C3A . -176(2)
Hg1 N1A C2A C3A . 2(2)
C7A C2A C3A C4A . 0(4)
N1A C2A C3A C4A . 180(2)
C2A C3A C4A C5A . 1(5)
C3A C4A C5A C6A . -2(6)
C4A C5A C6A C7A . 2(6)
C1A N2A C7A C2A . -3(3)
C8A N2A C7A C2A . 173.2(15)
C1A N2A C7A C6A . 177(4)
C8A N2A C7A C6A . -7(6)
N1A C2A C7A N2A . 0(3)
C3A C2A C7A N2A . 180(2)
N1A C2A C7A C6A . 180(3)
C3A C2A C7A C6A . 0(5)
C5A C6A C7A N2A . 179(4)
C5A C6A C7A C2A . -1(5)
C1A N1A C2C C7C . -3.5(11)
Hg1 N1A C2C C7C . -175.1(9)
C1A N1A C2C C3C . 174.8(12)
Hg1 N1A C2C C3C . 3.3(14)
C7C C2C C3C C4C . -1(2)
N1A C2C C3C C4C . -179.3(12)
C2C C3C C4C C5C . 0(3)
C3C C4C C5C C6C . 3(3)
C4C C5C C6C C7C . -4(3)
C1A N2A C7C C2C . 0.7(15)
C8A N2A C7C C2C . 169.0(10)
C1A N2A C7C C6C . -175.3(18)
C8A N2A C7C C6C . -7(3)
C3C C2C C7C N2A . -176.9(11)
N1A C2C C7C N2A . 1.7(14)
C3C C2C C7C C6C . 0(2)
N1A C2C C7C C6C . 178.1(14)
C5C C6C C7C N2A . 178.3(17)
C5C C6C C7C C2C . 3(3)
C1A N2A C8A C9A . -115.5(11)
C7A N2A C8A C9A . 69(3)
C7C N2A C8A C9A . 78.6(15)
N2A C8A C9A C10A . -166.8(10)
C8A C9A C10A C11A . 76.3(19)
C9A C10A C11A C12A . 67.4(19)
N1A C1A C13A C18A . -119.2(10)
N2A C1A C13A C18A . 58.7(12)
N1A C1A C13A C14A . 62.0(12)
N2A C1A C13A C14A . -120.1(10)
C18A C13A C14A C15A . -1.2(12)
C1A C13A C14A C15A . 177.6(8)
C13A C14A C15A C16A . 1.0(13)
C13A C14A C15A C19A . -179.8(8)
C14A C15A C16A C17A . 0.6(13)
C19A C15A C16A C17A . -178.6(8)
C15A C16A C17A C18A . -2.2(13)
C15A C16A C17A C23A . 179.8(8)
C14A C13A C18A C17A . -0.3(12)
C1A C13A C18A C17A . -179.1(7)
C16A C17A C18A C13A . 2.0(12)
C23A C17A C18A C13A . 180.0(8)
C16A C15A C19A C20C . -139.5(19)
C14A C15A C19A C20C . 41(2)
C16A C15A C19A C22A . 61.1(17)
C14A C15A C19A C22A . -118.1(16)
C16A C15A C19A C21C . -9(2)
C14A C15A C19A C21C . 171.7(17)
C16A C15A C19A C20A . -176.0(15)
C14A C15A C19A C20A . 4.8(18)
C16A C15A C19A C21A . -57.8(15)
C14A C15A C19A C21A . 123.1(13)
C16A C15A C19A C22C . 101.9(15)
C14A C15A C19A C22C . -77.3(15)
C24A N3A C23A N4A . 0.8(10)
Hg2 N3A C23A N4A 1_565 -163.3(6)
C24A N3A C23A C17A . -175.7(8)
Hg2 N3A C23A C17A 1_565 20.2(12)
C29A N4A C23A N3A . -0.8(11)
C30F N4A C23A N3A . -174.5(9)
C30A N4A C23A N3A . -174.5(9)
C30C N4A C23A N3A . -174.5(9)
C29A N4A C23A C17A . 175.6(9)
C30F N4A C23A C17A . 1.9(15)
C30A N4A C23A C17A . 1.9(15)
C30C N4A C23A C17A . 1.9(15)
C16A C17A C23A N3A . 57.1(12)
C18A C17A C23A N3A . -120.9(9)
C16A C17A C23A N4A . -118.9(10)
C18A C17A C23A N4A . 63.1(12)
C23A N3A C24A C29A . -0.5(10)
Hg2 N3A C24A C29A 1_565 163.7(6)
C23A N3A C24A C25A . 179.1(9)
Hg2 N3A C24A C25A 1_565 -16.7(13)
C29A C24A C25A C26A . -1.2(13)
N3A C24A C25A C26A . 179.2(9)
C24A C25A C26A C27A . -0.6(14)
C25A C26A C27A C28A . 1.7(16)
C26A C27A C28A C29A . -0.8(16)
C23A N4A C29A C24A . 0.4(11)
C30F N4A C29A C24A . 174.4(9)
C30A N4A C29A C24A . 174.4(9)
C30C N4A C29A C24A . 174.4(9)
C23A N4A C29A C28A . 178.5(11)
C30F N4A C29A C28A . -7.6(18)
C30A N4A C29A C28A . -7.6(18)
C30C N4A C29A C28A . -7.6(18)
N3A C24A C29A N4A . 0.0(11)
C25A C24A C29A N4A . -179.6(8)
N3A C24A C29A C28A . -178.2(9)
C25A C24A C29A C28A . 2.1(15)
C27A C28A C29A N4A . -178.9(10)
C27A C28A C29A C24A . -1.1(16)
C23A N4A C30A C31A . 102.0(12)
C29A N4A C30A C31A . -70.7(14)
N4A C30A C31A C32A . -61.3(16)
C30A C31A C32A C33A . -172.0(14)
C31A C32A C33A C34A . 173.1(16)
C23A N4A C30C C31C . 102.0(12)
C29A N4A C30C C31C . -70.7(14)
N4A C30C C31C C32C . -61.3(16)
C30C C31C C32C C33C . -176(3)
C31C C32C C33C C34C . 61(8)
C23A N4A C30F C31F . 71(2)
C29A N4A C30F C31F . -102(2)
N4A C30F C31F C32F . 48(5)
C30F C31F C32F C33F . 68(7)
C31F C32F C33F C34F . -172(6)
C2B N1B C1B N2B . 0.0(10)
Hg1 N1B C1B N2B . -157.5(6)
C2B N1B C1B C13B . -179.8(8)
Hg1 N1B C1B C13B . 22.7(12)
C7B N2B C1B N1B . 0.5(10)
C8B N2B C1B N1B . -177.0(9)
C7B N2B C1B C13B . -179.7(8)
C8B N2B C1B C13B . 2.8(14)
C1B N1B C2B C3B . 179.9(11)
Hg1 N1B C2B C3B . -22.6(15)
C1B N1B C2B C7B . -0.6(10)
Hg1 N1B C2B C7B . 157.0(6)
N1B C2B C3B C4B . 178.0(10)
C7B C2B C3B C4B . -1.6(16)
C2B C3B C4B C5B . 0.9(17)
C3B C4B C5B C6B . -0.5(17)
C4B C5B C6B C7B . 0.9(15)
C1B N2B C7B C6B . 177.4(9)
C8B N2B C7B C6B . -4.9(15)
C1B N2B C7B C2B . -0.8(10)
C8B N2B C7B C2B . 176.8(8)
C5B C6B C7B N2B . -179.6(9)
C5B C6B C7B C2B . -1.6(14)
C3B C2B C7B N2B . -179.5(9)
N1B C2B C7B N2B . 0.9(10)
C3B C2B C7B C6B . 2.0(15)
N1B C2B C7B C6B . -177.6(8)
C1B N2B C8B C9B . 113.5(10)
C7B N2B C8B C9B . -63.7(13)
N2B C8B C9B C10B . 162.5(9)
C8B C9B C10B C11B . -174.7(10)
C9B C10B C11B C12B . -179.5(11)
N1B C1B C13B C14B . 49.8(12)
N2B C1B C13B C14B . -129.9(9)
N1B C1B C13B C18B . -127.5(9)
N2B C1B C13B C18B . 52.7(12)
C18B C13B C14B C15B . 0.2(12)
C1B C13B C14B C15B . -177.2(7)
C13B C14B C15B C16B . -2.0(11)
C13B C14B C15B C19B . -178.9(7)
C14B C15B C16B C17B . 2.8(11)
C19B C15B C16B C17B . 179.7(7)
C15B C16B C17B C18B . -1.8(12)
C15B C16B C17B C23B . -178.3(7)
C16B C17B C18B C13B . 0.0(11)
C23B C17B C18B C13B . 176.3(7)
C14B C13B C18B C17B . 0.8(11)
C1B C13B C18B C17B . 178.1(7)
C16B C15B C19B C20B . -99.9(10)
C14B C15B C19B C20B . 77.0(10)
C16B C15B C19B C22B . 20.3(11)
C14B C15B C19B C22B . -162.9(8)
C16B C15B C19B C21B . 140.2(8)
C14B C15B C19B C21B . -43.0(11)
C24B N3B C23B N4B . 0.4(10)
Hg2 N3B C23B N4B . -171.3(5)
C24B N3B C23B C17B . -179.3(8)
Hg2 N3B C23B C17B . 9.0(11)
C29B N4B C23B N3B . -0.9(10)
C30B N4B C23B N3B . 169.3(12)
C30E N4B C23B N3B . -167(3)
C30D N4B C23B N3B . -154(2)
C29B N4B C23B C17B . 178.8(8)
C30B N4B C23B C17B . -11.0(17)
C30E N4B C23B C17B . 12(3)
C30D N4B C23B C17B . 26(2)
C18B C17B C23B N3B . -118.7(9)
C16B C17B C23B N3B . 57.6(11)
C18B C17B C23B N4B . 61.6(11)
C16B C17B C23B N4B . -122.0(9)
C23B N3B C24B C29B . 0.3(10)
Hg2 N3B C24B C29B . 171.3(6)
C23B N3B C24B C25B . 178.7(12)
Hg2 N3B C24B C25B . -10.3(16)
C29B C24B C25B C26B . -2.6(19)
N3B C24B C25B C26B . 179.2(12)
C24B C25B C26B C27B . 4(2)
C25B C26B C27B C28B . -3(2)
C26B C27B C28B C29B . 0.9(18)
C23B N4B C29B C24B . 1.1(10)
C30B N4B C29B C24B . -170.7(11)
C30E N4B C29B C24B . 165(3)
C30D N4B C29B C24B . 154(2)
C23B N4B C29B C28B . -178.6(10)
C30B N4B C29B C28B . 9.6(17)
C30E N4B C29B C28B . -15(4)
C30D N4B C29B C28B . -26(2)
N3B C24B C29B N4B . -0.9(10)
C25B C24B C29B N4B . -179.4(10)
N3B C24B C29B C28B . 178.9(9)
C25B C24B C29B C28B . 0.3(15)
C27B C28B C29B N4B . -179.8(11)
C27B C28B C29B C24B . 0.5(16)
C23B N4B C30B C31B . -102.4(15)
C29B N4B C30B C31B . 67.0(15)
N4B C30B C31B C32B . -172.4(13)
C30B C31B C32B C33B . -178.2(16)
C31B C32B C33B C34B . 177.1(17)
C23B N4B C30D C31D . -154(2)
C29B N4B C30D C31D . 57(4)
N4B C30D C31D C32D . 106(5)
C30D C31D C32D C33D . -153(5)
C31D C32D C33D C34D . 120(5)
C23B N4B C30E C31E . 94(5)
C29B N4B C30E C31E . -68(7)
N4B C30E C31E C32E . 165(5)
C30E C31E C32E C33E . 168(6)
C31E C32E C33E C34E . -179(6)

_cod_database_fobs_code 2242041
